data_4110912
loop_
_publ_author_name
'Kazuya Kubo'
'Akiko Nakao'
'Hiroshi M. Yamamoto'
'Reizo Kato'

_publ_contact_author_address
;
2-1, Hirosawa, Wako-shi, Saitama, 351-0198, Japan  
;
_publ_contact_author_email ' kkubo@riken.jp '
_publ_contact_author_fax ' +81-48-462-4661 '
_publ_contact_author_name ' Kazuya Kubo'
_publ_contact_author_phone ' +81-48-466-9412 '
_publ_section_title
;
 Preparation and Characterization of Conducting Trimetallic
 Nickel-Dithiolene Complexes with Bridging Tetrathiooxalate Ligands
;
_journal_name_full 'Journal of the American Chemical Society'
_journal_page_first 12358
_journal_page_last 12359
_journal_paper_doi 10.1021/ja0638004
_journal_volume 128
_journal_year 2006
_chemical_formula_moiety '2(C24 H20 P), C12 H8 Ni3 S16 '
_chemical_formula_sum 'C60 H48 Ni3 P2 S16'
_chemical_formula_weight 1520.11
_space_group_IT_number 14
_symmetry_cell_setting monoclinic
_symmetry_Int_Tables_number 14
_symmetry_space_group_name_Hall '-P 2yn'
_symmetry_space_group_name_H-M 'P 1 21/n 1'
_audit_creation_date 'Fri Nov  4 14:57:01 2005'
_audit_creation_method 'by teXsan'
_cell_angle_alpha 90
_cell_angle_beta 94.143(3)
_cell_angle_gamma 90
_cell_formula_units_Z 2
_cell_length_a 10.925(2)
_cell_length_b 17.691(3)
_cell_length_c 17.158(3)
_cell_measurement_reflns_used 5143
_cell_measurement_temperature 297.0
_cell_measurement_theta_max 27.5
_cell_measurement_theta_min 3.1
_cell_volume 3307.5(10)
_computing_cell_refinement CRYSTALCLEAR
_computing_data_collection CRYSTALCLEAR
_computing_data_reduction 'teXsan Ver. 2.0'
_computing_publication_material 'teXsan Ver. 2.0'
_computing_structure_refinement SHELXL97
_computing_structure_solution SIR97
_diffrn_detector_area_resol_mean 14.71
_diffrn_measured_fraction_theta_full 1.00
_diffrn_measured_fraction_theta_max 0.99
_diffrn_measurement_device_type 'Rigaku/MSC Mercury CCD'
_diffrn_measurement_method \w
_diffrn_radiation_type 'Mo K\a'
_diffrn_radiation_wavelength 0.7107
_diffrn_reflns_av_R_equivalents 0.000
_diffrn_reflns_limit_h_max 14
_diffrn_reflns_limit_h_min 0
_diffrn_reflns_limit_k_max 22
_diffrn_reflns_limit_k_min 0
_diffrn_reflns_limit_l_max 22
_diffrn_reflns_limit_l_min -22
_diffrn_reflns_number 27730
_diffrn_reflns_theta_full 27.49
_diffrn_reflns_theta_max 27.49
_exptl_absorpt_coefficient_mu 1.437
_exptl_absorpt_correction_T_max 0.880
_exptl_absorpt_correction_T_min 0.740
_exptl_absorpt_correction_type multi-scan
_exptl_absorpt_process_details '(Jacobson, 1998)'
_exptl_crystal_colour Black
_exptl_crystal_density_diffrn 1.526
_exptl_crystal_description Prism
_exptl_crystal_F_000 1556.0
_exptl_crystal_size_max 0.20
_exptl_crystal_size_mid 0.20
_exptl_crystal_size_min 0.09
_refine_diff_density_max 0.37
_refine_diff_density_min -0.31
_refine_ls_extinction_coef 0.0000
_refine_ls_extinction_expression Fc^*^=kFc[1+0.001xFc^2^\l^3^/sin(2\q)]^-1/4^
_refine_ls_extinction_method SHELXL
_refine_ls_goodness_of_fit_ref 0.726
_refine_ls_hydrogen_treatment noref
_refine_ls_number_parameters 367
_refine_ls_number_reflns 7560
_refine_ls_R_factor_gt 0.0436
_refine_ls_shift/su_max 0.0010
_refine_ls_structure_factor_coef Fsqd
_refine_ls_weighting_details 'w = 1/[\s^2^(Fo^2^) + (0.1000P)^2^+0.0000P] where P=(Fo^2^+2Fc^2^)/3'
_refine_ls_weighting_scheme calc
_refine_ls_wR_factor_ref 0.1367
_reflns_number_gt 2482
_reflns_number_total 7560
_reflns_threshold_expression >2.0sigma(I)
_cod_data_source_file ja0638004si20060530_101420.cif
_cod_data_source_block '_1'
_cod_original_sg_symbol_H-M 'P 21/n '
_cod_original_formula_sum 'C60 H48 Ni3 P2 S16 '
_cod_database_code 4110912

loop_
_symmetry_equiv_pos_as_xyz
x,y,z
1/2-x,1/2+y,1/2-z
-x,-y,-z
1/2+x,1/2-y,1/2+z

loop_
_atom_site_label
_atom_site_type_symbol
_atom_site_fract_x
_atom_site_fract_y
_atom_site_fract_z
_atom_site_U_iso_or_equiv
_atom_site_adp_type
_atom_site_occupancy
_atom_site_symmetry_multiplicity
_atom_site_calc_flag
_atom_site_refinement_flags
Ni(1) Ni 0.5000 0.5000 0.0000 0.0474(3) Uani 1.00 2 d S
Ni(2) Ni 0.48013(6) 0.77553(4) 0.19656(4) 0.0507(2) Uani 1.00 1 d .
S(1) S 0.3525(1) 0.57047(9) 0.0352(1) 0.0556(4) Uani 1.00 1 d .
S(2) S 0.6356(1) 0.58030(9) 0.0454(1) 0.0566(4) Uani 1.00 1 d .
S(3) S 0.3422(1) 0.70345(9) 0.14038(9) 0.0553(4) Uani 1.00 1 d .
S(4) S 0.6246(1) 0.71525(9) 0.1461(1) 0.0622(5) Uani 1.00 1 d .
S(5) S 0.3396(1) 0.83545(9) 0.2511(1) 0.0613(5) Uani 1.00 1 d .
S(6) S 0.6203(1) 0.84699(9) 0.2481(1) 0.0583(4) Uani 1.00 1 d .
S(7) S 0.3314(1) 0.9615(1) 0.3635(1) 0.0644(5) Uani 1.00 1 d .
S(8) S 0.6379(2) 0.9707(1) 0.3598(2) 0.1066(8) Uani 1.00 1 d .
P(1) P 0.7051(1) 0.61359(9) 0.42560(9) 0.0547(4) Uani 1.00 1 d .
C(1) C 0.4245(5) 0.6400(3) 0.0909(3) 0.043(1) Uani 1.00 1 d .
C(2) C 0.5527(5) 0.6443(3) 0.0940(3) 0.045(1) Uani 1.00 1 d .
C(3) C 0.4210(5) 0.9034(3) 0.3073(3) 0.051(1) Uani 1.00 1 d .
C(4) C 0.5421(5) 0.9079(3) 0.3051(3) 0.054(2) Uani 1.00 1 d .
C(5) C 0.4212(8) 1.0464(4) 0.3624(6) 0.119(3) Uani 1.00 1 d .
C(6) C 0.5471(8) 1.0393(5) 0.3920(6) 0.141(4) Uani 1.00 1 d .
C(7) C 0.8168(5) 0.6725(3) 0.3823(4) 0.055(2) Uani 1.00 1 d .
C(8) C 0.8471(6) 0.6621(4) 0.3073(4) 0.063(2) Uani 1.00 1 d .
C(9) C 0.9372(7) 0.7059(4) 0.2768(4) 0.075(2) Uani 1.00 1 d .
C(10) C 0.9964(7) 0.7588(4) 0.3208(5) 0.083(2) Uani 1.00 1 d .
C(11) C 0.9663(9) 0.7707(5) 0.3947(6) 0.122(3) Uani 1.00 1 d .
C(12) C 0.8756(9) 0.7276(5) 0.4259(4) 0.117(3) Uani 1.00 1 d .
C(13) C 0.6068(5) 0.6720(4) 0.4778(4) 0.057(2) Uani 1.00 1 d .
C(14) C 0.5634(7) 0.7392(4) 0.4461(4) 0.083(2) Uani 1.00 1 d .
C(15) C 0.4752(8) 0.7801(4) 0.4811(4) 0.093(3) Uani 1.00 1 d .
C(16) C 0.4316(7) 0.7549(4) 0.5487(5) 0.083(2) Uani 1.00 1 d .
C(17) C 0.4746(7) 0.6889(4) 0.5817(4) 0.084(2) Uani 1.00 1 d .
C(18) C 0.5623(6) 0.6477(3) 0.5467(4) 0.063(2) Uani 1.00 1 d .
C(19) C 0.7779(5) 0.5464(4) 0.4911(4) 0.056(2) Uani 1.00 1 d .
C(20) C 0.8719(7) 0.5682(4) 0.5449(5) 0.089(2) Uani 1.00 1 d .
C(21) C 0.9233(8) 0.5164(6) 0.5991(5) 0.100(3) Uani 1.00 1 d .
C(22) C 0.8820(8) 0.4436(6) 0.5981(5) 0.095(3) Uani 1.00 1 d .
C(23) C 0.7915(8) 0.4216(5) 0.5459(6) 0.107(3) Uani 1.00 1 d .
C(24) C 0.7388(7) 0.4733(5) 0.4925(5) 0.089(2) Uani 1.00 1 d .
C(25) C 0.6143(5) 0.5634(3) 0.3517(3) 0.049(1) Uani 1.00 1 d .
C(26) C 0.6666(5) 0.5065(4) 0.3102(4) 0.066(2) Uani 1.00 1 d .
C(27) C 0.5966(6) 0.4674(4) 0.2538(4) 0.075(2) Uani 1.00 1 d .
C(28) C 0.4766(7) 0.4839(4) 0.2385(4) 0.076(2) Uani 1.00 1 d .
C(29) C 0.4232(6) 0.5395(5) 0.2783(5) 0.084(2) Uani 1.00 1 d .
C(30) C 0.4920(6) 0.5806(4) 0.3346(4) 0.074(2) Uani 1.00 1 d .
H(1) H 0.3803 1.0864 0.3894 0.1415 Uiso 1.00 1 calc .
H(2) H 0.4209 1.0643 0.3076 0.1415 Uiso 1.00 1 calc .
H(3) H 0.5868 1.0878 0.3850 0.1583 Uiso 1.00 1 calc .
H(4) H 0.5437 1.0330 0.4481 0.1583 Uiso 1.00 1 calc .
H(5) H 0.8041 0.6234 0.2744 0.0769 Uiso 1.00 1 calc .
H(6) H 0.9596 0.6978 0.2236 0.0916 Uiso 1.00 1 calc .
H(7) H 1.0611 0.7886 0.2981 0.0968 Uiso 1.00 1 calc .
H(8) H 1.0112 0.8090 0.4263 0.1418 Uiso 1.00 1 calc .
H(9) H 0.8506 0.7380 0.4782 0.1312 Uiso 1.00 1 calc .
H(10) H 0.5974 0.7585 0.3988 0.1027 Uiso 1.00 1 calc .
H(11) H 0.4428 0.8274 0.4573 0.1095 Uiso 1.00 1 calc .
H(12) H 0.3697 0.7837 0.5750 0.0973 Uiso 1.00 1 calc .
H(13) H 0.4409 0.6708 0.6292 0.1003 Uiso 1.00 1 calc .
H(14) H 0.5955 0.6014 0.5716 0.0780 Uiso 1.00 1 calc .
H(15) H 0.9022 0.6206 0.5452 0.1057 Uiso 1.00 1 calc .
H(16) H 0.9893 0.5325 0.6369 0.1183 Uiso 1.00 1 calc .
H(17) H 0.9191 0.4065 0.6350 0.1132 Uiso 1.00 1 calc .
H(18) H 0.7616 0.3687 0.5470 0.1274 Uiso 1.00 1 calc .
H(19) H 0.6761 0.4556 0.4531 0.1079 Uiso 1.00 1 calc .
H(20) H 0.7531 0.4925 0.3211 0.0804 Uiso 1.00 1 calc .
H(21) H 0.6332 0.4273 0.2247 0.0886 Uiso 1.00 1 calc .
H(22) H 0.4277 0.4549 0.1980 0.0914 Uiso 1.00 1 calc .
H(23) H 0.3357 0.5510 0.2664 0.1041 Uiso 1.00 1 calc .
H(24) H 0.4542 0.6219 0.3625 0.0903 Uiso 1.00 1 calc .

loop_
_atom_site_aniso_label
_atom_site_aniso_U_11
_atom_site_aniso_U_22
_atom_site_aniso_U_33
_atom_site_aniso_U_12
_atom_site_aniso_U_13
_atom_site_aniso_U_23
Ni(1) 0.0462(6) 0.0419(6) 0.0544(7) -0.0011(5) 0.0058(5) -0.0031(5)
Ni(2) 0.0461(4) 0.0506(5) 0.0558(5) -0.0037(4) 0.0052(4) -0.0113(4)
S(1) 0.0431(8) 0.0524(10) 0.072(1) -0.0056(7) 0.0069(8) -0.0159(8)
S(2) 0.0404(8) 0.0528(10) 0.077(1) 0.0020(7) 0.0040(8) -0.0152(9)
S(3) 0.0435(8) 0.055(1) 0.068(1) -0.0042(7) 0.0083(8) -0.0158(8)
S(4) 0.0443(9) 0.066(1) 0.077(1) -0.0058(8) 0.0054(8) -0.0257(9)
S(5) 0.0463(9) 0.065(1) 0.073(1) -0.0045(8) 0.0094(8) -0.0222(9)
S(6) 0.0439(9) 0.060(1) 0.071(1) -0.0021(8) 0.0063(8) -0.0205(9)
S(7) 0.0478(9) 0.068(1) 0.078(1) 0.0030(8) 0.0092(9) -0.0246(9)
S(8) 0.060(1) 0.105(2) 0.149(2) 0.016(1) -0.028(1) -0.081(2)
P(1) 0.0546(10) 0.055(1) 0.055(1) 0.0004(8) 0.0059(8) -0.0047(8)
C(1) 0.053(3) 0.037(3) 0.038(3) 0.001(3) 0.001(3) 0.002(2)
C(2) 0.052(4) 0.044(3) 0.039(3) 0.005(3) 0.003(3) -0.003(3)
C(3) 0.058(4) 0.049(4) 0.048(4) 0.003(3) 0.002(3) -0.013(3)
C(4) 0.054(4) 0.051(4) 0.056(4) 0.002(3) 0.002(3) -0.015(3)
C(5) 0.084(6) 0.057(5) 0.22(1) -0.003(4) 0.046(7) -0.013(6)
C(6) 0.071(6) 0.126(8) 0.23(1) -0.019(5) 0.017(7) -0.096(8)
C(7) 0.059(4) 0.050(4) 0.056(4) -0.005(3) 0.011(3) -0.008(3)
C(8) 0.068(4) 0.064(4) 0.056(4) -0.006(4) 0.000(4) 0.002(4)
C(9) 0.081(5) 0.087(6) 0.059(5) -0.005(4) 0.015(4) 0.008(4)
C(10) 0.086(6) 0.083(6) 0.081(6) -0.023(5) 0.015(5) 0.007(5)
C(11) 0.151(8) 0.116(7) 0.103(7) -0.076(6) 0.035(6) -0.037(6)
C(12) 0.158(8) 0.125(7) 0.075(5) -0.077(7) 0.059(6) -0.047(5)
C(13) 0.064(4) 0.057(4) 0.052(4) 0.000(3) 0.015(3) -0.004(3)
C(14) 0.115(6) 0.072(5) 0.067(5) 0.022(5) 0.036(5) 0.004(4)
C(15) 0.128(7) 0.075(5) 0.078(6) 0.034(5) 0.032(5) 0.011(4)
C(16) 0.087(5) 0.067(5) 0.099(6) 0.006(4) 0.035(5) -0.023(5)
C(17) 0.114(6) 0.069(5) 0.076(5) -0.011(5) 0.052(5) -0.010(4)
C(18) 0.080(5) 0.054(4) 0.056(4) 0.002(3) 0.013(4) -0.007(3)
C(19) 0.053(4) 0.060(4) 0.052(4) 0.000(3) -0.003(3) -0.005(3)
C(20) 0.091(6) 0.087(6) 0.084(6) 0.011(5) -0.019(5) -0.023(5)
C(21) 0.097(6) 0.124(8) 0.074(6) 0.028(6) -0.033(5) -0.018(6)
C(22) 0.080(6) 0.118(8) 0.087(6) 0.032(6) 0.000(5) 0.022(6)
C(23) 0.096(6) 0.097(7) 0.123(7) -0.016(5) -0.022(6) 0.039(6)
C(24) 0.075(5) 0.090(6) 0.098(6) -0.013(4) -0.022(4) 0.030(5)
C(25) 0.044(3) 0.047(4) 0.054(4) 0.003(3) -0.003(3) 0.002(3)
C(26) 0.050(4) 0.074(5) 0.072(4) 0.009(3) -0.011(3) -0.025(4)
C(27) 0.068(5) 0.084(5) 0.073(5) 0.012(4) 0.007(4) -0.021(4)
C(28) 0.066(5) 0.086(6) 0.074(5) -0.002(4) -0.008(4) -0.010(4)
C(29) 0.059(4) 0.101(6) 0.088(6) 0.005(4) -0.016(4) -0.013(5)
C(30) 0.058(4) 0.078(5) 0.086(5) 0.015(4) 0.002(4) -0.009(4)

loop_
_atom_type_symbol
_atom_type_description
_atom_type_scat_dispersion_real
_atom_type_scat_dispersion_imag
_atom_type_scat_source
C C 0.003 0.002
;International Tables for Crystallography
(1992, Vol. C, Tables 4.2.6.8 and 6.1.1.4)
;
H H 0.000 0.000
;International Tables for Crystallography
(1992, Vol. C, Table 6.1.1.4)
;
P P 0.102 0.094
;International Tables for Crystallography
(1992, Vol. C, Tables 4.2.6.8 and 6.1.1.4)
;
S S 0.125 0.123
;International Tables for Crystallography
(1992, Vol. C, Tables 4.2.6.8 and 6.1.1.4)
;
Ni Ni 0.339 1.112
;International Tables for Crystallography
(1992, Vol. C, Tables 4.2.6.8 and 6.1.1.4)
;

loop_
_geom_angle_atom_site_label_1
_geom_angle_atom_site_label_2
_geom_angle_atom_site_label_3
_geom_angle
_geom_angle_site_symmetry_1
_geom_angle_site_symmetry_3
_geom_angle_publ_flag
S(1) Ni(1) S(1) 180.0000(1) . 3_665 yes
S(1) Ni(1) S(2) 91.48(6) . . yes
S(1) Ni(1) S(2) 88.52(6) . 3_665 yes
S(1) Ni(1) S(2) 88.52(6) 3_665 . yes
S(1) Ni(1) S(2) 91.48(6) 3_665 3_665 yes
S(2) Ni(1) S(2) 180.0 . 3_665 yes
S(3) Ni(2) S(4) 92.12(6) . . yes
S(3) Ni(2) S(5) 89.30(6) . . yes
S(3) Ni(2) S(6) 177.79(7) . . yes
S(4) Ni(2) S(5) 177.86(7) . . yes
S(4) Ni(2) S(6) 86.24(6) . . yes
S(5) Ni(2) S(6) 92.38(7) . . yes
Ni(1) S(1) C(1) 104.4(2) . . yes
Ni(1) S(2) C(2) 103.8(2) . . yes
Ni(2) S(3) C(1) 103.7(2) . . yes
Ni(2) S(4) C(2) 104.7(2) . . yes
Ni(2) S(5) C(3) 103.3(2) . . yes
Ni(2) S(6) C(4) 103.7(2) . . yes
C(3) S(7) C(5) 99.0(4) . . yes
C(4) S(8) C(6) 106.8(4) . . yes
C(7) P(1) C(13) 108.8(3) . . yes
C(7) P(1) C(19) 111.1(3) . . yes
C(7) P(1) C(25) 110.6(3) . . yes
C(13) P(1) C(19) 109.2(3) . . yes
C(13) P(1) C(25) 108.7(3) . . yes
C(19) P(1) C(25) 108.4(3) . . yes
S(1) C(1) S(3) 120.9(3) . . yes
S(1) C(1) C(2) 118.6(4) . . yes
S(3) C(1) C(2) 120.5(4) . . yes
S(2) C(2) S(4) 120.4(3) . . yes
S(2) C(2) C(1) 120.7(4) . . yes
S(4) C(2) C(1) 118.9(4) . . yes
S(5) C(3) S(7) 115.2(3) . . yes
S(5) C(3) C(4) 119.6(4) . . yes
S(7) C(3) C(4) 125.3(4) . . yes
S(6) C(4) S(8) 113.5(3) . . yes
S(6) C(4) C(3) 121.0(4) . . yes
S(8) C(4) C(3) 125.5(5) . . yes
S(7) C(5) C(6) 115.6(6) . . yes
S(8) C(6) C(5) 121.3(7) . . yes
P(1) C(7) C(8) 121.9(5) . . yes
P(1) C(7) C(12) 119.6(5) . . yes
C(8) C(7) C(12) 118.6(6) . . yes
C(7) C(8) C(9) 120.6(6) . . yes
C(8) C(9) C(10) 120.3(7) . . yes
C(9) C(10) C(11) 119.9(8) . . yes
C(10) C(11) C(12) 120.4(8) . . yes
C(7) C(12) C(11) 120.1(7) . . yes
P(1) C(13) C(14) 120.4(5) . . yes
P(1) C(13) C(18) 120.9(5) . . yes
C(14) C(13) C(18) 118.4(6) . . yes
C(13) C(14) C(15) 120.9(7) . . yes
C(14) C(15) C(16) 119.9(7) . . yes
C(15) C(16) C(17) 120.1(7) . . yes
C(16) C(17) C(18) 120.1(7) . . yes
C(13) C(18) C(17) 120.5(6) . . yes
P(1) C(19) C(20) 120.6(5) . . yes
P(1) C(19) C(24) 121.2(5) . . yes
C(20) C(19) C(24) 118.1(6) . . yes
C(19) C(20) C(21) 120.3(7) . . yes
C(20) C(21) C(22) 119.7(7) . . yes
C(21) C(22) C(23) 120.5(8) . . yes
C(22) C(23) C(24) 119.9(8) . . yes
C(19) C(24) C(23) 121.5(7) . . yes
P(1) C(25) C(26) 119.9(4) . . yes
P(1) C(25) C(30) 121.4(5) . . yes
C(26) C(25) C(30) 118.7(5) . . yes
C(25) C(26) C(27) 120.0(6) . . yes
C(26) C(27) C(28) 120.6(7) . . yes
C(27) C(28) C(29) 120.5(7) . . yes
C(28) C(29) C(30) 120.1(6) . . yes
C(25) C(30) C(29) 120.0(6) . . yes
S(7) C(5) H(1) 109.5 . . ?
S(7) C(5) H(2) 108.21 . . ?
C(6) C(5) H(1) 110.96 . . ?
C(6) C(5) H(2) 107.46 . . ?
H(1) C(5) H(2) 104.38 . . ?
S(8) C(6) H(3) 108.40 . . ?
S(8) C(6) H(4) 107.86 . . ?
C(5) C(6) H(3) 107.66 . . ?
C(5) C(6) H(4) 104.84 . . ?
H(3) C(6) H(4) 105.76 . . ?
C(7) C(8) H(5) 119.78 . . ?
C(9) C(8) H(5) 119.62 . . ?
C(8) C(9) H(6) 120.45 . . ?
C(10) C(9) H(6) 119.20 . . ?
C(9) C(10) H(7) 118.83 . . ?
C(11) C(10) H(7) 121.25 . . ?
C(10) C(11) H(8) 118.91 . . ?
C(12) C(11) H(8) 120.65 . . ?
C(7) C(12) H(9) 119.25 . . ?
C(11) C(12) H(9) 120.55 . . ?
C(13) C(14) H(10) 119.29 . . ?
C(15) C(14) H(10) 119.83 . . ?
C(14) C(15) H(11) 120.53 . . ?
C(16) C(15) H(11) 119.52 . . ?
C(15) C(16) H(12) 121.18 . . ?
C(17) C(16) H(12) 118.69 . . ?
C(16) C(17) H(13) 119.35 . . ?
C(18) C(17) H(13) 120.53 . . ?
C(13) C(18) H(14) 119.49 . . ?
C(17) C(18) H(14) 119.97 . . ?
C(19) C(20) H(15) 119.96 . . ?
C(21) C(20) H(15) 119.75 . . ?
C(20) C(21) H(16) 119.64 . . ?
C(22) C(21) H(16) 120.65 . . ?
C(21) C(22) H(17) 120.25 . . ?
C(23) C(22) H(17) 119.23 . . ?
C(22) C(23) H(18) 119.16 . . ?
C(24) C(23) H(18) 120.90 . . ?
C(19) C(24) H(19) 119.71 . . ?
C(23) C(24) H(19) 118.71 . . ?
C(25) C(26) H(20) 120.95 . . ?
C(27) C(26) H(20) 118.98 . . ?
C(26) C(27) H(21) 120.10 . . ?
C(28) C(27) H(21) 119.26 . . ?
C(27) C(28) H(22) 119.46 . . ?
C(29) C(28) H(22) 120.07 . . ?
C(28) C(29) H(23) 119.58 . . ?
C(30) C(29) H(23) 120.32 . . ?
C(25) C(30) H(24) 119.67 . . ?
C(29) C(30) H(24) 120.32 . . ?

loop_
_geom_bond_atom_site_label_1
_geom_bond_atom_site_label_2
_geom_bond_distance
_geom_bond_site_symmetry_2
_geom_bond_publ_flag
Ni(1) S(1) 2.158(2) . yes
Ni(1) S(1) 2.158(2) 3_665 yes
Ni(1) S(2) 2.157(2) . yes
Ni(1) S(2) 2.157(2) 3_665 yes
Ni(2) S(3) 2.149(2) . yes
Ni(2) S(4) 2.139(2) . yes
Ni(2) S(5) 2.136(2) . yes
Ni(2) S(6) 2.128(2) . yes
S(1) C(1) 1.714(5) . yes
S(2) C(2) 1.705(6) . yes
S(3) C(1) 1.703(6) . yes
S(4) C(2) 1.700(5) . yes
S(5) C(3) 1.745(6) . yes
S(6) C(4) 1.723(6) . yes
S(7) C(3) 1.755(6) . yes
S(7) C(5) 1.795(8) . yes
S(8) C(4) 1.752(6) . yes
S(8) C(6) 1.685(10) . yes
P(1) C(7) 1.805(6) . yes
P(1) C(13) 1.779(6) . yes
P(1) C(19) 1.783(6) . yes
P(1) C(25) 1.788(6) . yes
C(1) C(2) 1.400(8) . yes
C(3) C(4) 1.329(8) . yes
C(5) C(6) 1.44(1) . yes
C(7) C(8) 1.364(9) . yes
C(7) C(12) 1.36(1) . yes
C(8) C(9) 1.385(10) . yes
C(9) C(10) 1.34(1) . yes
C(10) C(11) 1.35(1) . yes
C(11) C(12) 1.39(1) . yes
C(13) C(14) 1.377(9) . yes
C(13) C(18) 1.380(9) . yes
C(14) C(15) 1.38(1) . yes
C(15) C(16) 1.36(1) . yes
C(16) C(17) 1.37(1) . yes
C(17) C(18) 1.38(1) . yes
C(19) C(20) 1.385(10) . yes
C(19) C(24) 1.36(1) . yes
C(20) C(21) 1.39(1) . yes
C(21) C(22) 1.37(1) . yes
C(22) C(23) 1.34(1) . yes
C(23) C(24) 1.39(1) . yes
C(25) C(26) 1.381(9) . yes
C(25) C(30) 1.381(9) . yes
C(26) C(27) 1.376(9) . yes
C(27) C(28) 1.350(10) . yes
C(28) C(29) 1.35(1) . yes
C(29) C(30) 1.39(1) . yes
C(5) H(1) 0.971 . ?
C(5) H(2) 0.992 . ?
C(6) H(3) 0.973 . ?
C(6) H(4) 0.972 . ?
C(8) H(5) 0.985 . ?
C(9) H(6) 0.973 . ?
C(10) H(7) 0.985 . ?
C(11) H(8) 0.978 . ?
C(12) H(9) 0.973 . ?
C(14) H(10) 0.978 . ?
C(15) H(11) 0.985 . ?
C(16) H(12) 0.982 . ?
C(17) H(13) 0.972 . ?
C(18) H(14) 0.980 . ?
C(20) H(15) 0.984 . ?
C(21) H(16) 0.977 . ?
C(22) H(17) 0.978 . ?
C(23) H(18) 0.992 . ?
C(24) H(19) 0.979 . ?
C(26) H(20) 0.982 . ?
C(27) H(21) 0.969 . ?
C(28) H(22) 0.989 . ?
C(29) H(23) 0.984 . ?
C(30) H(24) 0.980 . ?

loop_
_geom_contact_atom_site_label_1
_geom_contact_atom_site_label_2
_geom_contact_distance
_geom_contact_site_symmetry_2
S(1) S(7) 3.358(2) 2_545
S(2) S(8) 3.457(3) 2_645
Ni(2) H(15) 3.245 4_464
Ni(2) H(16) 3.551 4_464
S(1) H(1) 2.950 2_545
S(1) H(8) 3.393 4_464
S(1) H(22) 3.511 1_555
S(1) H(9) 3.527 4_464
S(2) H(8) 3.075 4_464
S(2) H(3) 3.181 2_645
S(2) H(12) 3.521 4_564
S(2) H(4) 3.596 2_645
S(3) H(1) 3.206 2_545
S(3) H(9) 2.977 4_464
S(3) H(15) 3.597 4_464
S(3) H(23) 3.461 1_555
S(4) H(12) 3.021 4_564
S(4) H(5) 3.271 1_555
S(5) H(7) 3.309 1_455
S(5) H(16) 3.527 4_464
S(6) H(10) 3.048 1_555
S(6) H(21) 3.051 2_655
S(6) H(16) 3.137 4_464
S(6) H(20) 3.192 2_655
S(7) H(22) 2.951 2_555
S(7) H(11) 3.070 1_555
S(7) H(23) 3.197 2_555
S(7) H(4) 3.419 3_676
S(8) H(21) 3.078 2_655
S(8) H(20) 3.427 2_655
C(1) H(9) 2.970 4_464
C(1) H(8) 3.173 4_464
C(1) H(1) 3.503 2_545
C(1) H(23) 3.594 1_555
C(2) H(8) 2.996 4_464
C(2) H(9) 3.539 4_464
C(3) H(11) 2.899 1_555
C(3) H(16) 3.273 4_464
C(3) H(10) 3.509 1_555
C(4) H(16) 3.089 4_464
C(4) H(10) 3.129 1_555
C(4) H(11) 3.230 1_555
C(4) H(20) 3.556 2_655
C(5) H(6) 3.366 2_655
C(5) H(23) 3.446 2_555
C(5) H(4) 3.538 3_676
C(6) H(4) 3.248 3_676
C(6) H(12) 3.299 3_676
C(6) H(6) 3.433 2_655
C(6) H(11) 3.496 3_676
C(7) H(17) 3.239 3_766
C(8) H(17) 2.935 3_766
C(9) H(17) 2.893 3_766
C(9) H(2) 3.332 2_645
C(9) H(13) 3.346 4_564
C(9) H(3) 3.469 2_645
C(9) H(12) 3.492 4_564
C(10) H(17) 3.143 3_766
C(10) H(21) 3.369 2_655
C(10) H(13) 3.528 4_564
C(10) H(22) 3.588 2_655
C(11) H(17) 3.428 3_766
C(11) H(21) 3.568 2_655
C(12) H(17) 3.478 3_766
C(15) H(3) 3.381 3_676
C(15) H(4) 3.534 3_676
C(15) H(1) 3.536 3_676
C(16) H(3) 3.019 3_676
C(16) H(6) 3.108 4_465
C(16) H(18) 3.381 3_666
C(16) H(1) 3.594 3_676
C(17) H(19) 3.076 3_666
C(17) H(6) 3.166 4_465
C(17) H(18) 3.428 3_666
C(18) H(19) 3.182 3_666
C(22) H(23) 3.445 3_666
C(22) H(2) 3.592 4_565
C(23) H(24) 3.297 3_666
C(26) H(13) 3.532 3_666
C(27) H(13) 3.208 3_666
C(28) H(7) 3.531 2_645
H(1) H(6) 3.345 2_655
H(1) H(23) 3.492 2_555
H(1) H(11) 3.500 3_676
H(1) H(4) 3.550 3_676
H(1) H(12) 3.588 3_676
H(2) H(6) 2.770 2_655
H(2) H(23) 3.003 2_555
H(2) H(17) 3.005 4_464
H(2) H(16) 3.520 4_464
H(2) H(5) 3.565 2_655
H(3) H(12) 2.412 3_676
H(3) H(6) 2.717 2_655
H(3) H(5) 3.124 2_655
H(3) H(11) 3.132 3_676
H(4) H(4) 2.388 3_676
H(4) H(11) 2.954 3_676
H(4) H(12) 3.409 3_676
H(5) H(17) 3.342 3_766
H(6) H(12) 2.684 4_564
H(6) H(13) 2.832 4_564
H(6) H(17) 3.254 3_766
H(7) H(22) 2.946 2_655
H(7) H(13) 3.177 4_564
H(7) H(21) 3.251 2_655
H(8) H(22) 3.444 2_655
H(13) H(19) 2.892 3_666
H(13) H(21) 3.200 3_666
H(14) H(19) 3.134 3_666
H(16) H(20) 2.888 3_766
H(17) H(23) 3.444 3_666
H(18) H(24) 2.920 3_666

loop_
_geom_torsion_atom_site_label_1
_geom_torsion_atom_site_label_2
_geom_torsion_atom_site_label_3
_geom_torsion_atom_site_label_4
_geom_torsion
_geom_torsion_site_symmetry_2
_geom_torsion_site_symmetry_3
_geom_torsion_site_symmetry_4
_geom_torsion_publ_flag
Ni(1) S(1) C(1) S(3) -172.8(3) . . . yes
Ni(1) S(1) C(1) C(2) 8.1(4) . . . yes
Ni(1) S(1) C(1) S(3) 172.8(3) 3_665 3_665 3_665 yes
Ni(1) S(1) C(1) C(2) -8.1(4) 3_665 3_665 3_665 yes
Ni(1) S(2) C(2) S(4) 175.0(3) . . . yes
Ni(1) S(2) C(2) C(1) -5.8(5) . . . yes
Ni(1) S(2) C(2) S(4) -175.0(3) 3_665 3_665 3_665 yes
Ni(1) S(2) C(2) C(1) 5.8(5) 3_665 3_665 3_665 yes
Ni(2) S(3) C(1) S(1) -179.2(3) . . . yes
Ni(2) S(3) C(1) C(2) -0.1(5) . . . yes
Ni(2) S(4) C(2) S(2) -178.5(3) . . . yes
Ni(2) S(4) C(2) C(1) 2.3(4) . . . yes
Ni(2) S(5) C(3) S(7) -177.9(2) . . . yes
Ni(2) S(5) C(3) C(4) 2.1(5) . . . yes
Ni(2) S(6) C(4) S(8) 176.5(3) . . . yes
Ni(2) S(6) C(4) C(3) -1.4(5) . . . yes
S(1) Ni(1) S(2) C(2) 8.3(2) . . . yes
S(1) Ni(1) S(2) C(2) 171.7(2) . 3_665 3_665 yes
S(1) C(1) C(2) S(2) -1.6(6) . . . yes
S(1) C(1) C(2) S(4) 177.6(3) . . . yes
S(2) Ni(1) S(1) C(1) -9.1(2) . . . yes
S(2) Ni(1) S(1) C(1) -170.9(2) . 3_665 3_665 yes
S(2) C(2) C(1) S(3) 179.3(3) . . . yes
S(3) Ni(2) S(4) C(2) -1.8(2) . . . yes
S(3) Ni(2) S(5) C(3) 179.2(2) . . . yes
S(3) C(1) C(2) S(4) -1.5(6) . . . yes
S(4) Ni(2) S(3) C(1) 1.2(2) . . . yes
S(4) Ni(2) S(6) C(4) -176.3(2) . . . yes
S(5) Ni(2) S(3) C(1) -177.2(2) . . . yes
S(5) Ni(2) S(6) C(4) 2.1(2) . . . yes
S(5) C(3) S(7) C(5) -148.4(4) . . . yes
S(5) C(3) C(4) S(6) -0.5(7) . . . yes
S(5) C(3) C(4) S(8) -178.1(3) . . . yes
S(6) Ni(2) S(4) C(2) 179.6(2) . . . yes
S(6) Ni(2) S(5) C(3) -2.2(2) . . . yes
S(6) C(4) S(8) C(6) 165.2(4) . . . yes
S(6) C(4) C(3) S(7) 179.5(3) . . . yes
S(7) C(3) C(4) S(8) 1.9(8) . . . yes
S(7) C(5) C(6) S(8) 50(1) . . . yes
P(1) C(7) C(8) C(9) -177.0(5) . . . yes
P(1) C(7) C(12) C(11) 176.6(6) . . . yes
P(1) C(13) C(14) C(15) 171.6(6) . . . yes
P(1) C(13) C(18) C(17) -171.9(5) . . . yes
P(1) C(19) C(20) C(21) 176.1(6) . . . yes
P(1) C(19) C(24) C(23) -176.9(6) . . . yes
P(1) C(25) C(26) C(27) 179.4(5) . . . yes
P(1) C(25) C(30) C(29) -178.4(6) . . . yes
C(3) S(7) C(5) C(6) -57.1(8) . . . yes
C(3) C(4) S(8) C(6) -17.1(7) . . . yes
C(4) S(8) C(6) C(5) -11.1(9) . . . yes
C(4) C(3) S(7) C(5) 31.6(6) . . . yes
C(7) P(1) C(13) C(14) 42.7(6) . . . yes
C(7) P(1) C(13) C(18) -144.0(5) . . . yes
C(7) P(1) C(19) C(20) 45.7(7) . . . yes
C(7) P(1) C(19) C(24) -137.8(6) . . . yes
C(7) P(1) C(25) C(26) 69.5(6) . . . yes
C(7) P(1) C(25) C(30) -110.1(5) . . . yes
C(7) C(8) C(9) C(10) 0(1) . . . yes
C(7) C(12) C(11) C(10) 0(1) . . . yes
C(8) C(7) P(1) C(13) -136.1(5) . . . yes
C(8) C(7) P(1) C(19) 103.7(5) . . . yes
C(8) C(7) P(1) C(25) -16.7(6) . . . yes
C(8) C(7) C(12) C(11) -1(1) . . . yes
C(8) C(9) C(10) C(11) -1(1) . . . yes
C(9) C(8) C(7) C(12) 1.2(10) . . . yes
C(9) C(10) C(11) C(12) 1(1) . . . yes
C(12) C(7) P(1) C(13) 45.8(6) . . . yes
C(12) C(7) P(1) C(19) -74.5(6) . . . yes
C(12) C(7) P(1) C(25) 165.1(6) . . . yes
C(13) P(1) C(19) C(20) -74.3(6) . . . yes
C(13) P(1) C(19) C(24) 102.2(6) . . . yes
C(13) P(1) C(25) C(26) -171.1(5) . . . yes
C(13) P(1) C(25) C(30) 9.3(6) . . . yes
C(13) C(14) C(15) C(16) 1(1) . . . yes
C(13) C(18) C(17) C(16) 0(1) . . . yes
C(14) C(13) P(1) C(19) 164.1(5) . . . yes
C(14) C(13) P(1) C(25) -77.9(6) . . . yes
C(14) C(13) C(18) C(17) 1.6(9) . . . yes
C(14) C(15) C(16) C(17) 0(1) . . . yes
C(15) C(14) C(13) C(18) -1(1) . . . yes
C(15) C(16) C(17) C(18) 0(1) . . . yes
C(18) C(13) P(1) C(19) -22.6(6) . . . yes
C(18) C(13) P(1) C(25) 95.4(5) . . . yes
C(19) P(1) C(25) C(26) -52.5(6) . . . yes
C(19) P(1) C(25) C(30) 127.9(5) . . . yes
C(19) C(20) C(21) C(22) 0(1) . . . yes
C(19) C(24) C(23) C(22) 0(1) . . . yes
C(20) C(19) P(1) C(25) 167.4(6) . . . yes
C(20) C(19) C(24) C(23) 0(1) . . . yes
C(20) C(21) C(22) C(23) 0(1) . . . yes
C(21) C(20) C(19) C(24) 0(1) . . . yes
C(21) C(22) C(23) C(24) 0(1) . . . yes
C(24) C(19) P(1) C(25) -16.1(7) . . . yes
C(25) C(26) C(27) C(28) 0(1) . . . yes
C(25) C(30) C(29) C(28) -1(1) . . . yes
C(26) C(25) C(30) C(29) 2.0(10) . . . yes
C(26) C(27) C(28) C(29) 0(1) . . . yes
C(27) C(26) C(25) C(30) -1.0(10) . . . yes
C(27) C(28) C(29) C(30) 0(1) . . . yes
C(27) C(28) C(29) C(30) 0(1) . . . yes
